data_1518673
loop_
_publ_author_name
'Shen, Hongyun'
'Shen, Chao'
'Chen, Chao'
'Wang, Anming'
'Zhang, Pengfei'

_publ_section_title
;
 Novel glycosyl pyridyl-triazole@palladium nanoparticles: efficient and
 recoverable catalysts for C--C cross-coupling reactions
;
_journal_issue 4
_journal_name_full 'Catal. Sci. Technol.'
_journal_page_first 2065
_journal_paper_doi 10.1039/C5CY00013K
_journal_volume 5
_journal_year 2015
_chemical_absolute_configuration unk
_chemical_formula_sum 'C33 H48 N2 O9 S'
_chemical_formula_weight 648.79
_chemical_name_systematic
;
?
;
_space_group_IT_number 4
_symmetry_cell_setting monoclinic
_symmetry_space_group_name_Hall 'P 2yb'
_symmetry_space_group_name_H-M 'P 1 21 1'
_atom_sites_solution_hydrogens geom
_atom_sites_solution_primary direct
_atom_sites_solution_secondary difmap
_audit_creation_method SHELXL-97
_audit_update_record
;
2010-08-25 deposited with the CCDC.
2015-02-05 downloaded from the CCDC.
;
_cell_angle_alpha 90.00
_cell_angle_beta 109.803(5)
_cell_angle_gamma 90.00
_cell_formula_units_Z 2
_cell_length_a 13.6507(6)
_cell_length_b 10.3032(3)
_cell_length_c 13.9805(6)
_cell_measurement_reflns_used 2511
_cell_measurement_temperature 296(2)
_cell_measurement_theta_max 29.2463
_cell_measurement_theta_min 3.5556
_cell_volume 1850.02(14)
_computing_structure_refinement 'SHELXL-97 (Sheldrick, 1997)'
_computing_structure_solution 'SHELXS-97 (Sheldrick, 1990)'
_diffrn_ambient_temperature 293(2)
_diffrn_detector_area_resol_mean 10.3592
_diffrn_measured_fraction_theta_full 0.992
_diffrn_measured_fraction_theta_max 0.992
_diffrn_measurement_device_type 'Xcalibur, Atlas, Gemini ultra'
_diffrn_measurement_method '\w scans'
_diffrn_radiation_monochromator graphite
_diffrn_radiation_source 'fine-focus sealed tube'
_diffrn_radiation_type MoK\a
_diffrn_radiation_wavelength 0.71073
_diffrn_reflns_av_R_equivalents 0.0233
_diffrn_reflns_av_sigmaI/netI 0.0613
_diffrn_reflns_limit_h_max 16
_diffrn_reflns_limit_h_min -12
_diffrn_reflns_limit_k_max 12
_diffrn_reflns_limit_k_min -9
_diffrn_reflns_limit_l_max 13
_diffrn_reflns_limit_l_min -16
_diffrn_reflns_number 7299
_diffrn_reflns_theta_full 25.10
_diffrn_reflns_theta_max 25.10
_diffrn_reflns_theta_min 3.56
_exptl_absorpt_coefficient_mu 0.138
_exptl_absorpt_correction_T_max 0.965
_exptl_absorpt_correction_T_min 0.952
_exptl_absorpt_correction_type multi-scan
_exptl_absorpt_process_details
;
CrysAlisPro, Oxford Diffraction Ltd.,
Version 1.171.33.53 (release 17-11-2009 CrysAlis171 .NET)
(compiled Nov 17 2009,16:58:22)
Empirical absorption correction using spherical harmonics,
implemented in SCALE3 ABSPACK scaling algorithm.
;
_exptl_crystal_colour yellow
_exptl_crystal_density_diffrn 1.165
_exptl_crystal_density_method 'not measured'
_exptl_crystal_description block
_exptl_crystal_F_000 696
_exptl_crystal_size_max 0.36
_exptl_crystal_size_mid 0.30
_exptl_crystal_size_min 0.26
_refine_diff_density_max 0.664
_refine_diff_density_min -0.249
_refine_diff_density_rms 0.045
_refine_ls_abs_structure_details 'Flack H D (1983), Acta Cryst. A39, 876-881'
_refine_ls_abs_structure_Flack 0.0(2)
_refine_ls_extinction_method none
_refine_ls_goodness_of_fit_ref 0.918
_refine_ls_hydrogen_treatment constr
_refine_ls_matrix_type full
_refine_ls_number_parameters 411
_refine_ls_number_reflns 5121
_refine_ls_number_restraints 75
_refine_ls_restrained_S_all 0.947
_refine_ls_R_factor_all 0.1119
_refine_ls_R_factor_gt 0.0653
_refine_ls_shift/su_max 0.000
_refine_ls_shift/su_mean 0.000
_refine_ls_structure_factor_coef Fsqd
_refine_ls_weighting_details 'calc w=1/[\s^2^(Fo^2^)+(0.1222P)^2^+0.0000P] where P=(Fo^2^+2Fc^2^)/3'
_refine_ls_weighting_scheme calc
_refine_ls_wR_factor_gt 0.1717
_refine_ls_wR_factor_ref 0.1906
_reflns_number_gt 2811
_reflns_number_total 5121
_reflns_threshold_expression >2sigma(I)
_cod_data_source_file c5cy00013k2.cif
_cod_data_source_block 100422_wanggp_2_2
_cod_depositor_comments
;
The following automatic conversions were performed:

'_symmetry_cell_setting' value 'Monoclinic' changed to 'monoclinic'
according to
/usr/data/users/saulius/crontab/automatic-downloads/rss-feeds/RSC/lib/dictionaries/cif_core.dic
dictionary named 'cif_core.dic' version 2.4.2 from 2011-04-26.

Automatic conversion script
Id: cif_fix_values 3008 2015-01-20 13:52:24Z robertas 

 Adding full bibliography for 1518673.cif.

The following automatic conversions were performed:

'_exptl_absorpt_correction_type' value 'multi-scan'' was replaced
with the value 'multi-scan' as specified in the replacement file
'src/cod-tools/trunk/data/replacement-values/replacement_values.lst'.

Automatic conversion script
Id: cif_fix_values 5376 2017-05-30 11:51:03Z andrius 
;
_cod_original_cell_volume 1850.03(12)
_cod_original_sg_symbol_H-M 'P 21'
_cod_database_code 1518673

loop_
_symmetry_equiv_pos_as_xyz
'x, y, z'
'-x, y+1/2, -z'

loop_
_atom_site_label
_atom_site_type_symbol
_atom_site_fract_x
_atom_site_fract_y
_atom_site_fract_z
_atom_site_U_iso_or_equiv
_atom_site_adp_type
_atom_site_occupancy
_atom_site_symmetry_multiplicity
_atom_site_calc_flag
_atom_site_refinement_flags
_atom_site_disorder_assembly
_atom_site_disorder_group
S S 0.21254(19) 0.5539(3) 1.17983(16) 0.1177(7) Uani 1 1 d . . .
O1 O 0.2477(2) 0.5691(3) 0.8535(2) 0.0592(8) Uani 1 1 d . . .
O2 O 0.0817(3) 0.6332(5) 0.6689(3) 0.0929(14) Uani 1 1 d . A .
O3 O 0.3892(3) 0.6863(3) 0.6911(3) 0.0670(10) Uani 1 1 d . . .
O4 O 0.3902(5) 0.5117(5) 0.5974(4) 0.1181(18) Uani 1 1 d . . .
O5 O 0.5509(3) 0.5937(3) 0.8702(3) 0.0624(9) Uani 1 1 d . . .
O6 O 0.6233(4) 0.7893(4) 0.8903(4) 0.0994(14) Uani 1 1 d . . .
O7 O 0.4967(3) 0.6364(3) 1.0497(2) 0.0604(9) Uani 1 1 d . . .
O8 O 0.5855(3) 0.4496(4) 1.0862(3) 0.0810(12) Uani 1 1 d . . .
N1 N 0.1424(4) 0.7162(5) 1.0036(4) 0.0813(13) Uiso 1 1 d . . .
N2 N 0.2887(3) 0.5577(4) 1.0285(3) 0.0643(11) Uani 1 1 d . . .
H2 H 0.3185 0.4870 1.0560 0.077 Uiso 1 1 calc R . .
C1 C 0.0719(7) 0.6953(10) 1.2395(7) 0.123(3) Uani 1 1 d . . .
H1 H 0.0893 0.6459 1.2986 0.148 Uiso 1 1 calc R . .
C2 C -0.0007(8) 0.7928(12) 1.2229(10) 0.132(3) Uani 1 1 d . . .
H2A H -0.0326 0.8098 1.2707 0.158 Uiso 1 1 calc R . .
C3 C -0.0258(6) 0.8651(10) 1.1350(11) 0.126(3) Uani 1 1 d . . .
H3 H -0.0748 0.9314 1.1233 0.151 Uiso 1 1 calc R . .
C4 C 0.0205(6) 0.8396(9) 1.0660(7) 0.112(3) Uani 1 1 d . . .
H4 H 0.0029 0.8880 1.0064 0.135 Uiso 1 1 calc R . .
C5 C 0.0937(5) 0.7427(7) 1.0827(5) 0.0794(17) Uani 1 1 d . . .
C6 C 0.1181(5) 0.6715(6) 1.1693(5) 0.0814(17) Uani 1 1 d . . .
C7 C 0.2127(4) 0.6155(6) 1.0624(4) 0.0782(18) Uani 1 1 d . . .
C8 C 0.3163(4) 0.6157(4) 0.9491(3) 0.0540(12) Uani 1 1 d . . .
H8 H 0.3089 0.7101 0.9519 0.065 Uiso 1 1 calc R . .
C9 C 0.2626(4) 0.6375(5) 0.7703(3) 0.0594(13) Uani 1 1 d . . .
H9 H 0.2533 0.7310 0.7769 0.071 Uiso 1 1 calc R . .
C10 C 0.3713(4) 0.6089(4) 0.7694(3) 0.0541(12) Uani 1 1 d . . .
H10 H 0.3773 0.5166 0.7555 0.065 Uiso 1 1 calc R . .
C11 C 0.4518(4) 0.6446(4) 0.8688(4) 0.0518(11) Uani 1 1 d . . .
H11 H 0.4559 0.7392 0.8764 0.062 Uiso 1 1 calc R . .
C12 C 0.4275(3) 0.5836(4) 0.9573(3) 0.0500(11) Uani 1 1 d . . .
H12 H 0.4365 0.4893 0.9567 0.060 Uiso 1 1 calc R . .
C13 C 0.1799(4) 0.5853(8) 0.6747(4) 0.0862(18) Uani 1 1 d . . .
H13A H 0.1959 0.6120 0.6150 0.103 Uiso 1 1 calc R . .
H13B H 0.1795 0.4912 0.6766 0.103 Uiso 1 1 calc R . .
C14 C 0.0312(7) 0.7090(9) 0.5987(6) 0.117(3) Uani 1 1 d D . .
C15 C -0.0711(7) 0.7549(10) 0.5993(7) 0.120(3) Uani 1 1 d U A .
C16 C -0.1409(8) 0.6308(12) 0.5949(9) 0.165(4) Uani 1 1 d U . .
H16A H -0.1210 0.5629 0.5582 0.248 Uiso 1 1 calc R A .
H16B H -0.2128 0.6524 0.5612 0.248 Uiso 1 1 calc R . .
H16C H -0.1311 0.6018 0.6628 0.248 Uiso 1 1 calc R . .
C17 C -0.1247(10) 0.8340(14) 0.5071(10) 0.194(4) Uani 1 1 d U . .
H17A H -0.1184 0.7919 0.4482 0.292 Uiso 1 1 calc R A .
H17C H -0.0933 0.9185 0.5143 0.292 Uiso 1 1 calc R . .
H17B H -0.1970 0.8427 0.4993 0.292 Uiso 1 1 calc R . .
C18 C -0.0553(9) 0.8211(11) 0.6966(8) 0.151(3) Uani 1 1 d U . .
H18C H -0.1173 0.8678 0.6930 0.227 Uiso 1 1 calc R A .
H18B H 0.0019 0.8807 0.7102 0.227 Uiso 1 1 calc R . .
H18A H -0.0402 0.7580 0.7502 0.227 Uiso 1 1 calc R . .
C19 C 0.3987(5) 0.6241(6) 0.6093(4) 0.0791(16) Uani 1 1 d . . .
C20 C 0.4159(8) 0.7205(8) 0.5324(6) 0.114(2) Uani 1 1 d U . .
C21 C 0.3365(11) 0.8266(11) 0.5097(8) 0.165(3) Uani 1 1 d U . .
H21A H 0.2704 0.7935 0.4670 0.248 Uiso 1 1 calc R . .
H21B H 0.3576 0.8962 0.4754 0.248 Uiso 1 1 calc R . .
H21C H 0.3305 0.8581 0.5721 0.248 Uiso 1 1 calc R . .
C22 C 0.4030(12) 0.6502(13) 0.4347(8) 0.186(4) Uani 1 1 d U . .
H22B H 0.4625 0.5958 0.4434 0.279 Uiso 1 1 calc R . .
H22C H 0.3969 0.7122 0.3818 0.279 Uiso 1 1 calc R . .
H22A H 0.3413 0.5977 0.4167 0.279 Uiso 1 1 calc R . .
C23 C 0.5210(11) 0.7744(13) 0.5763(10) 0.194(4) Uani 1 1 d U . .
H23C H 0.5344 0.7952 0.6465 0.290 Uiso 1 1 calc R . .
H23B H 0.5265 0.8517 0.5400 0.290 Uiso 1 1 calc R . .
H23A H 0.5709 0.7117 0.5711 0.290 Uiso 1 1 calc R . .
C24 C 0.6308(5) 0.6736(6) 0.8802(4) 0.0708(15) Uani 1 1 d . . .
C25 C 0.7268(5) 0.6015(7) 0.8815(5) 0.0867(19) Uani 1 1 d . . .
C26 C 0.6999(7) 0.4882(10) 0.8060(7) 0.141(4) Uani 1 1 d . . .
H26B H 0.6667 0.4206 0.8312 0.211 Uiso 1 1 calc R . .
H26C H 0.7625 0.4552 0.7982 0.211 Uiso 1 1 calc R . .
H26A H 0.6536 0.5178 0.7414 0.211 Uiso 1 1 calc R . .
C27 C 0.7986(7) 0.6967(13) 0.8534(10) 0.172(5) Uani 1 1 d . . .
H27A H 0.7647 0.7282 0.7856 0.257 Uiso 1 1 calc R . .
H27B H 0.8621 0.6534 0.8570 0.257 Uiso 1 1 calc R . .
H27C H 0.8143 0.7684 0.9001 0.257 Uiso 1 1 calc R . .
C28 C 0.7830(7) 0.5520(12) 0.9871(6) 0.142(3) Uani 1 1 d . . .
H28C H 0.7832 0.6179 1.0357 0.214 Uiso 1 1 calc R . .
H28B H 0.8533 0.5303 0.9936 0.214 Uiso 1 1 calc R . .
H28A H 0.7482 0.4761 0.9993 0.214 Uiso 1 1 calc R . .
C29 C 0.5723(4) 0.5588(5) 1.1101(4) 0.0562(12) Uani 1 1 d . . .
C30 C 0.6347(5) 0.6227(6) 1.2078(4) 0.0812(17) Uani 1 1 d . . .
C31 C 0.5667(9) 0.6446(16) 1.2703(7) 0.195(6) Uani 1 1 d . . .
H31B H 0.5263 0.7220 1.2476 0.293 Uiso 1 1 calc R . .
H31C H 0.6091 0.6541 1.3404 0.293 Uiso 1 1 calc R . .
H31A H 0.5208 0.5718 1.2631 0.293 Uiso 1 1 calc R . .
C32 C 0.7257(8) 0.5380(9) 1.2661(6) 0.143(4) Uani 1 1 d . . .
H32B H 0.7010 0.4529 1.2742 0.214 Uiso 1 1 calc R . .
H32C H 0.7604 0.5754 1.3318 0.214 Uiso 1 1 calc R . .
H32A H 0.7735 0.5319 1.2294 0.214 Uiso 1 1 calc R . .
C33 C 0.6799(7) 0.7475(7) 1.1861(6) 0.118(3) Uani 1 1 d . . .
H33A H 0.7132 0.7322 1.1366 0.178 Uiso 1 1 calc R . .
H33C H 0.7302 0.7797 1.2476 0.178 Uiso 1 1 calc R . .
H33B H 0.6253 0.8102 1.1601 0.178 Uiso 1 1 calc R . .
O9 O 0.0442(9) 0.7004(12) 0.5136(8) 0.121(3) Uiso 0.50 1 d PD A 1
O9A O 0.0899(9) 0.7725(11) 0.5591(9) 0.121(3) Uiso 0.50 1 d PD A 2

loop_
_atom_site_aniso_label
_atom_site_aniso_U_11
_atom_site_aniso_U_22
_atom_site_aniso_U_33
_atom_site_aniso_U_23
_atom_site_aniso_U_13
_atom_site_aniso_U_12
S 0.1416(16) 0.1218(15) 0.1133(14) 0.0065(12) 0.0742(13) 0.0117(14)
O1 0.0591(18) 0.0573(19) 0.063(2) 0.0031(17) 0.0238(16) -0.0028(17)
O2 0.071(3) 0.140(4) 0.065(2) 0.036(3) 0.0189(19) 0.014(3)
O3 0.103(3) 0.0516(19) 0.063(2) -0.0038(17) 0.051(2) -0.0040(18)
O4 0.202(5) 0.078(3) 0.106(4) -0.024(3) 0.093(4) -0.008(3)
O5 0.059(2) 0.049(2) 0.088(2) -0.0116(16) 0.0362(16) -0.0030(17)
O6 0.094(3) 0.061(3) 0.157(4) -0.017(3) 0.061(3) -0.022(2)
O7 0.070(2) 0.0446(17) 0.061(2) -0.0095(15) 0.0151(18) 0.0025(17)
O8 0.089(3) 0.052(2) 0.090(3) 0.0046(19) 0.014(2) -0.004(2)
N2 0.078(3) 0.055(2) 0.070(3) 0.005(2) 0.037(2) 0.010(2)
C1 0.142(7) 0.138(8) 0.116(6) -0.003(5) 0.079(6) -0.012(6)
C2 0.123(8) 0.139(8) 0.177(10) -0.041(7) 0.107(7) -0.014(6)
C3 0.071(5) 0.118(7) 0.202(11) -0.031(7) 0.062(6) 0.003(4)
C4 0.079(5) 0.110(6) 0.136(7) -0.002(5) 0.021(5) -0.022(5)
C5 0.069(4) 0.092(4) 0.087(5) -0.015(4) 0.039(3) -0.015(4)
C6 0.081(4) 0.083(4) 0.093(5) -0.022(4) 0.047(4) -0.003(3)
C7 0.078(3) 0.102(5) 0.067(3) -0.026(3) 0.041(3) -0.055(4)
C8 0.071(3) 0.041(3) 0.058(3) 0.000(2) 0.032(2) 0.001(2)
C9 0.072(3) 0.056(3) 0.053(3) -0.003(2) 0.024(2) 0.005(3)
C10 0.066(3) 0.042(3) 0.060(3) -0.008(2) 0.029(2) 0.000(2)
C11 0.064(3) 0.033(2) 0.069(3) -0.010(2) 0.035(2) -0.006(2)
C12 0.058(3) 0.034(2) 0.058(3) -0.011(2) 0.020(2) -0.003(2)
C13 0.069(4) 0.111(5) 0.074(4) -0.004(3) 0.019(3) 0.006(4)
C14 0.148(7) 0.129(6) 0.108(6) 0.042(5) 0.089(6) 0.032(6)
C15 0.117(6) 0.145(6) 0.104(5) 0.046(5) 0.045(5) 0.050(5)
C16 0.136(6) 0.178(8) 0.180(8) 0.034(7) 0.052(6) 0.006(6)
C17 0.178(8) 0.202(9) 0.194(8) 0.085(7) 0.050(7) 0.061(7)
C18 0.157(7) 0.147(7) 0.166(8) 0.003(6) 0.076(6) 0.036(6)
C19 0.116(5) 0.058(4) 0.076(4) -0.015(3) 0.049(3) -0.012(3)
C20 0.182(7) 0.100(5) 0.098(5) 0.009(4) 0.099(5) 0.017(5)
C21 0.249(9) 0.146(7) 0.137(6) 0.056(6) 0.111(6) 0.054(7)
C22 0.298(10) 0.179(8) 0.126(6) 0.003(6) 0.131(7) 0.021(8)
C23 0.216(9) 0.187(9) 0.204(8) 0.070(7) 0.106(8) -0.037(7)
C24 0.067(4) 0.071(4) 0.086(4) -0.016(3) 0.041(3) -0.015(3)
C25 0.076(4) 0.100(5) 0.102(5) -0.007(4) 0.054(3) -0.006(4)
C26 0.106(6) 0.160(8) 0.141(7) -0.050(6) 0.023(5) 0.060(6)
C27 0.092(6) 0.211(12) 0.247(12) 0.008(9) 0.104(7) -0.018(7)
C28 0.118(6) 0.197(10) 0.112(6) 0.004(6) 0.038(5) 0.062(7)
C29 0.075(3) 0.039(3) 0.060(3) 0.004(2) 0.031(3) 0.000(3)
C30 0.106(4) 0.074(4) 0.056(3) -0.002(3) 0.018(3) -0.013(4)
C31 0.191(10) 0.314(17) 0.107(7) -0.078(9) 0.086(7) -0.046(10)
C32 0.173(8) 0.104(6) 0.100(5) 0.004(5) -0.021(5) 0.031(6)
C33 0.157(7) 0.064(4) 0.098(5) -0.008(4) -0.003(5) -0.027(4)

loop_
_atom_type_symbol
_atom_type_description
_atom_type_scat_dispersion_real
_atom_type_scat_dispersion_imag
_atom_type_scat_source
C C 0.0033 0.0016 'International Tables Vol C Tables 4.2.6.8 and 6.1.1.4'
H H 0.0000 0.0000 'International Tables Vol C Tables 4.2.6.8 and 6.1.1.4'
N N 0.0061 0.0033 'International Tables Vol C Tables 4.2.6.8 and 6.1.1.4'
S S 0.1246 0.1234 'International Tables Vol C Tables 4.2.6.8 and 6.1.1.4'
O O 0.0106 0.0060 'International Tables Vol C Tables 4.2.6.8 and 6.1.1.4'

loop_
_geom_angle_atom_site_label_1
_geom_angle_atom_site_label_2
_geom_angle_atom_site_label_3
_geom_angle
C6 S C7 84.5(3)
C8 O1 C9 111.4(3)
C14 O2 C13 121.5(5)
C19 O3 C10 118.0(4)
C24 O5 C11 120.3(4)
C29 O7 C12 118.2(4)
C7 N1 C5 94.8(5)
C7 N2 C8 120.4(4)
C7 N2 H2 119.8
C8 N2 H2 119.8
C6 C1 C2 119.6(9)
C6 C1 H1 120.2
C2 C1 H1 120.2
C1 C2 C3 119.6(8)
C1 C2 H2A 120.2
C3 C2 H2A 120.2
C4 C3 C2 119.8(9)
C4 C3 H3 120.1
C2 C3 H3 120.1
C3 C4 C5 120.7(9)
C3 C4 H4 119.7
C5 C4 H4 119.7
C6 C5 C4 119.3(7)
C6 C5 N1 121.7(6)
C4 C5 N1 119.1(7)
C5 C6 C1 121.0(7)
C5 C6 S 113.8(5)
C1 C6 S 125.3(7)
N2 C7 N1 121.8(5)
N2 C7 S 113.2(5)
N1 C7 S 125.0(4)
N2 C8 O1 109.0(4)
N2 C8 C12 111.9(4)
O1 C8 C12 108.6(3)
N2 C8 H8 109.1
O1 C8 H8 109.1
C12 C8 H8 109.1
O1 C9 C10 108.6(4)
O1 C9 C13 105.8(4)
C10 C9 C13 111.1(4)
O1 C9 H9 110.4
C10 C9 H9 110.4
C13 C9 H9 110.4
O3 C10 C11 108.0(4)
O3 C10 C9 108.5(4)
C11 C10 C9 111.0(4)
O3 C10 H10 109.8
C11 C10 H10 109.8
C9 C10 H10 109.8
O5 C11 C10 108.3(3)
O5 C11 C12 107.5(4)
C10 C11 C12 111.1(4)
O5 C11 H11 110.0
C10 C11 H11 110.0
C12 C11 H11 110.0
O7 C12 C8 108.9(3)
O7 C12 C11 108.6(4)
C8 C12 C11 109.7(4)
O7 C12 H12 109.9
C8 C12 H12 109.9
C11 C12 H12 109.9
O2 C13 C9 109.5(5)
O2 C13 H13A 109.8
C9 C13 H13A 109.8
O2 C13 H13B 109.8
C9 C13 H13B 109.8
H13A C13 H13B 108.2
O2 C14 O9 118.3(8)
O2 C14 O9A 113.0(9)
O9 C14 O9A 47.8(6)
O2 C14 C15 117.6(6)
O9 C14 C15 117.6(9)
O9A C14 C15 124.3(9)
C18 C15 C14 108.2(8)
C18 C15 C17 114.9(10)
C14 C15 C17 111.0(8)
C18 C15 C16 107.9(8)
C14 C15 C16 107.4(8)
C17 C15 C16 107.2(9)
C15 C16 H16A 109.5
C15 C16 H16B 109.5
H16A C16 H16B 109.5
C15 C16 H16C 109.5
H16A C16 H16C 109.5
H16B C16 H16C 109.5
C15 C17 H17A 109.5
C15 C17 H17C 109.5
H17A C17 H17C 109.5
C15 C17 H17B 109.5
H17A C17 H17B 109.5
H17C C17 H17B 109.5
C15 C18 H18C 109.5
C15 C18 H18B 109.5
H18C C18 H18B 109.5
C15 C18 H18A 109.5
H18C C18 H18A 109.5
H18B C18 H18A 109.5
O4 C19 O3 123.7(5)
O4 C19 C20 124.9(6)
O3 C19 C20 111.4(5)
C23 C20 C21 110.4(10)
C23 C20 C22 111.1(9)
C21 C20 C22 107.8(9)
C23 C20 C19 108.1(7)
C21 C20 C19 110.5(7)
C22 C20 C19 108.9(8)
C20 C21 H21A 109.5
C20 C21 H21B 109.5
H21A C21 H21B 109.5
C20 C21 H21C 109.5
H21A C21 H21C 109.5
H21B C21 H21C 109.5
C20 C22 H22B 109.5
C20 C22 H22C 109.5
H22B C22 H22C 109.5
C20 C22 H22A 109.5
H22B C22 H22A 109.5
H22C C22 H22A 109.5
C20 C23 H23C 109.5
C20 C23 H23B 109.5
H23C C23 H23B 109.5
C20 C23 H23A 109.5
H23C C23 H23A 109.5
H23B C23 H23A 109.5
O6 C24 O5 121.5(5)
O6 C24 C25 126.5(5)
O5 C24 C25 112.0(5)
C24 C25 C28 109.4(5)
C24 C25 C27 108.2(6)
C28 C25 C27 108.2(7)
C24 C25 C26 111.3(5)
C28 C25 C26 110.0(7)
C27 C25 C26 109.7(7)
C25 C26 H26B 109.5
C25 C26 H26C 109.5
H26B C26 H26C 109.5
C25 C26 H26A 109.5
H26B C26 H26A 109.5
H26C C26 H26A 109.5
C25 C27 H27A 109.5
C25 C27 H27B 109.5
H27A C27 H27B 109.5
C25 C27 H27C 109.5
H27A C27 H27C 109.5
H27B C27 H27C 109.5
C25 C28 H28C 109.5
C25 C28 H28B 109.5
H28C C28 H28B 109.5
C25 C28 H28A 109.5
H28C C28 H28A 109.5
H28B C28 H28A 109.5
O8 C29 O7 122.2(5)
O8 C29 C30 125.0(5)
O7 C29 C30 112.8(4)
C31 C30 C29 109.1(6)
C31 C30 C33 111.7(8)
C29 C30 C33 109.8(5)
C31 C30 C32 109.4(8)
C29 C30 C32 110.4(6)
C33 C30 C32 106.5(7)
C30 C31 H31B 109.5
C30 C31 H31C 109.5
H31B C31 H31C 109.5
C30 C31 H31A 109.5
H31B C31 H31A 109.5
H31C C31 H31A 109.5
C30 C32 H32B 109.5
C30 C32 H32C 109.5
H32B C32 H32C 109.5
C30 C32 H32A 109.5
H32B C32 H32A 109.5
H32C C32 H32A 109.5
C30 C33 H33A 109.5
C30 C33 H33C 109.5
H33A C33 H33C 109.5
C30 C33 H33B 109.5
H33A C33 H33B 109.5
H33C C33 H33B 109.5

loop_
_geom_bond_atom_site_label_1
_geom_bond_atom_site_label_2
_geom_bond_distance
S C6 1.739(7)
S C7 1.760(6)
O1 C8 1.430(6)
O1 C9 1.433(6)
O2 C14 1.261(8)
O2 C13 1.405(7)
O3 C19 1.355(6)
O3 C10 1.442(6)
O4 C19 1.171(6)
O5 C24 1.336(6)
O5 C11 1.444(6)
O6 C24 1.209(7)
O7 C29 1.353(6)
O7 C12 1.425(5)
O8 C29 1.204(6)
N1 C7 1.462(8)
N1 C5 1.497(8)
N2 C7 1.411(7)
N2 C8 1.419(6)
N2 H2 0.8600
C1 C6 1.357(10)
C1 C2 1.374(13)
C1 H1 0.9300
C2 C3 1.378(13)
C2 H2A 0.9300
C3 C4 1.347(12)
C3 H3 0.9300
C4 C5 1.375(11)
C4 H4 0.9300
C5 C6 1.357(9)
C8 C12 1.519(7)
C8 H8 0.9800
C9 C10 1.517(7)
C9 C13 1.526(8)
C9 H9 0.9800
C10 C11 1.496(7)
C10 H10 0.9800
C11 C12 1.521(6)
C11 H11 0.9800
C12 H12 0.9800
C13 H13A 0.9700
C13 H13B 0.9700
C14 O9 1.264(11)
C14 O9A 1.295(12)
C14 C15 1.476(11)
C15 C18 1.471(13)
C15 C17 1.491(12)
C15 C16 1.584(14)
C16 H16A 0.9600
C16 H16B 0.9600
C16 H16C 0.9600
C17 H17A 0.9600
C17 H17C 0.9600
C17 H17B 0.9600
C18 H18C 0.9600
C18 H18B 0.9600
C18 H18A 0.9600
C19 C20 1.538(9)
C20 C23 1.465(14)
C20 C21 1.495(13)
C20 C22 1.503(12)
C21 H21A 0.9600
C21 H21B 0.9600
C21 H21C 0.9600
C22 H22B 0.9600
C22 H22C 0.9600
C22 H22A 0.9600
C23 H23C 0.9600
C23 H23B 0.9600
C23 H23A 0.9600
C24 C25 1.502(8)
C25 C28 1.503(10)
C25 C27 1.530(11)
C25 C26 1.533(10)
C26 H26B 0.9600
C26 H26C 0.9600
C26 H26A 0.9600
C27 H27A 0.9600
C27 H27B 0.9600
C27 H27C 0.9600
C28 H28C 0.9600
C28 H28B 0.9600
C28 H28A 0.9600
C29 C30 1.495(8)
C30 C31 1.491(11)
C30 C33 1.501(9)
C30 C32 1.511(10)
C31 H31B 0.9600
C31 H31C 0.9600
C31 H31A 0.9600
C32 H32B 0.9600
C32 H32C 0.9600
C32 H32A 0.9600
C33 H33A 0.9600
C33 H33C 0.9600
C33 H33B 0.9600
